data_7207847
loop_
_publ_author_name
'Qiao, Yong-Zhen'
'Fu, Wen-Zhen'
'Yue, Jun-Ming'
'Liu, Xiu-Cun'
'Niu, Yun-Yin'
'Hou, Hong-Wei'

_publ_section_title
;
 Role of cooperative templates in the self-assembly process of microporous
 structures: syntheses and characterization of 12 new silver
 halide/thiocyanate supramolecular polymers
;
_journal_issue 9
_journal_name_full CrystEngComm
_journal_page_first 3241
_journal_paper_doi 10.1039/c2ce06687d
_journal_volume 14
_journal_year 2012
_chemical_formula_sum 'C14 H20 Ag2 Br2 I0 N6 O0 S2'
_chemical_formula_weight 712.04
_chemical_name_systematic
;
?
;
_space_group_IT_number 14
_symmetry_cell_setting monoclinic
_symmetry_space_group_name_Hall '-P 2yn'
_symmetry_space_group_name_H-M 'P 1 21/n 1'
_atom_sites_solution_hydrogens geom
_atom_sites_solution_primary direct
_atom_sites_solution_secondary difmap
_audit_creation_method SHELXL-97
_cell_angle_alpha 90.00
_cell_angle_beta 98.458(6)
_cell_angle_gamma 90.00
_cell_formula_units_Z 2
_cell_length_a 8.6394(6)
_cell_length_b 9.1974(6)
_cell_length_c 13.6575(10)
_cell_measurement_reflns_used 1154
_cell_measurement_temperature 293(2)
_cell_measurement_theta_max 26.3142
_cell_measurement_theta_min 3.2475
_cell_volume 1073.42(13)
_computing_cell_refinement 'Bruker FRAMBO'
_computing_data_collection 'Bruker FRAMBO'
_computing_data_reduction 'Bruker SAINT'
_computing_molecular_graphics 'Bruker SHELXTL'
_computing_publication_material 'Bruker SHELXTL'
_computing_structure_refinement 'SHELXL-97 (Sheldrick, 1997)'
_computing_structure_solution 'SHELXS-97 (Sheldrick, 1990)'
_diffrn_ambient_temperature 293(2)
_diffrn_measured_fraction_theta_full 0.998
_diffrn_measured_fraction_theta_max 0.998
_diffrn_measurement_device_type 'multiwire proportional'
_diffrn_measurement_method 'phi and omega scans'
_diffrn_radiation_monochromator graphite
_diffrn_radiation_source 'fine-focus sealed tube'
_diffrn_radiation_type MoK\a
_diffrn_radiation_wavelength 0.71073
_diffrn_reflns_av_R_equivalents 0.0236
_diffrn_reflns_av_sigmaI/netI 0.0312
_diffrn_reflns_limit_h_max 10
_diffrn_reflns_limit_h_min -10
_diffrn_reflns_limit_k_max 10
_diffrn_reflns_limit_k_min -11
_diffrn_reflns_limit_l_max 13
_diffrn_reflns_limit_l_min -16
_diffrn_reflns_number 4358
_diffrn_reflns_theta_full 25.50
_diffrn_reflns_theta_max 25.50
_diffrn_reflns_theta_min 3.25
_exptl_absorpt_coefficient_mu 5.753
_exptl_absorpt_correction_T_max 1.00000
_exptl_absorpt_correction_T_min 0.51176
_exptl_absorpt_correction_type multi-scan
_exptl_crystal_colour black
_exptl_crystal_density_diffrn 2.203
_exptl_crystal_density_method 'not measured'
_exptl_crystal_description block
_exptl_crystal_F_000 684
_exptl_crystal_size_max 0.22
_exptl_crystal_size_mid 0.18
_exptl_crystal_size_min 0.16
_refine_diff_density_max 1.415
_refine_diff_density_min -0.581
_refine_diff_density_rms 0.264
_refine_ls_extinction_method none
_refine_ls_goodness_of_fit_ref 1.068
_refine_ls_hydrogen_treatment constr
_refine_ls_matrix_type full
_refine_ls_number_parameters 119
_refine_ls_number_reflns 1996
_refine_ls_number_restraints 0
_refine_ls_restrained_S_all 1.068
_refine_ls_R_factor_all 0.0797
_refine_ls_R_factor_gt 0.0694
_refine_ls_shift/su_max 0.007
_refine_ls_shift/su_mean 0.000
_refine_ls_structure_factor_coef Fsqd
_refine_ls_weighting_details 'calc w=1/[\s^2^(Fo^2^)+(0.1124P)^2^+0.0000P] where P=(Fo^2^+2Fc^2^)/3'
_refine_ls_weighting_scheme calc
_refine_ls_wR_factor_gt 0.1681
_refine_ls_wR_factor_ref 0.1764
_reflns_number_gt 1593
_reflns_number_total 1996
_reflns_threshold_expression >2sigma(I)
_cod_data_source_file c2ce06687d.txt
_cod_data_source_block aa
_cod_original_sg_symbol_H-M P21/n
_cod_database_code 7207847

loop_
_symmetry_equiv_pos_as_xyz
'x, y, z'
'-x+1/2, y+1/2, -z+1/2'
'-x, -y, -z'
'x-1/2, -y-1/2, z-1/2'

loop_
_atom_site_label
_atom_site_type_symbol
_atom_site_fract_x
_atom_site_fract_y
_atom_site_fract_z
_atom_site_U_iso_or_equiv
_atom_site_adp_type
_atom_site_occupancy
_atom_site_symmetry_multiplicity
_atom_site_calc_flag
_atom_site_refinement_flags
S1 S -0.0119(2) 0.7564(2) 0.71690(17) 0.0738(6) Uani 1 1 d .
N1 N 0.2641(10) 0.6242(10) 0.8036(6) 0.093(2) Uani 1 1 d .
C7 C 0.5401(10) 0.8480(10) 0.6644(7) 0.081(2) Uani 1 1 d .
H7C H 0.6261 0.9084 0.6921 0.122 Uiso 1 1 calc R
H7A H 0.4814 0.8191 0.7157 0.122 Uiso 1 1 calc R
H7B H 0.4734 0.9013 0.6145 0.122 Uiso 1 1 calc R
C2 C 0.6632(8) 0.7117(8) 0.5387(6) 0.0620(17) Uani 1 1 d .
H2 H 0.6766 0.7906 0.4982 0.074 Uiso 1 1 calc R
C5 C 0.7817(9) 0.5234(8) 0.4396(6) 0.0635(17) Uani 1 1 d .
H5A H 0.7387 0.5749 0.3798 0.076 Uiso 1 1 calc R
H5B H 0.7598 0.4207 0.4290 0.076 Uiso 1 1 calc R
C4 C 0.6651(9) 0.4943(9) 0.5981(6) 0.0639(17) Uani 1 1 d .
H4 H 0.6803 0.3946 0.6062 0.077 Uiso 1 1 calc R
C3 C 0.6010(9) 0.5808(9) 0.6577(6) 0.0675(19) Uani 1 1 d .
H3 H 0.5630 0.5534 0.7153 0.081 Uiso 1 1 calc R
C6 C 0.9589(9) 0.5465(8) 0.4593(6) 0.0644(18) Uani 1 1 d .
H6A H 1.0019 0.5263 0.3990 0.077 Uiso 1 1 calc R
H6B H 0.9798 0.6478 0.4761 0.077 Uiso 1 1 calc R
N2 N 0.6006(6) 0.7175(7) 0.6198(5) 0.0617(14) Uani 1 1 d .
N3 N 0.7050(7) 0.5755(6) 0.5230(5) 0.0591(13) Uani 1 1 d .
Ag1 Ag 0.42753(8) 0.45838(8) 0.89187(5) 0.0807(3) Uani 1 1 d .
Br1 Br 0.29255(9) 0.39703(9) 1.05129(6) 0.0710(3) Uani 1 1 d .
C1 C 0.1520(10) 0.6785(8) 0.7665(6) 0.0676(18) Uani 1 1 d .

loop_
_atom_site_aniso_label
_atom_site_aniso_U_11
_atom_site_aniso_U_22
_atom_site_aniso_U_33
_atom_site_aniso_U_23
_atom_site_aniso_U_13
_atom_site_aniso_U_12
S1 0.0698(11) 0.0692(11) 0.0818(14) -0.0010(10) 0.0097(9) 0.0005(9)
N1 0.092(5) 0.093(5) 0.088(6) 0.010(4) -0.005(4) 0.015(4)
C7 0.081(5) 0.087(6) 0.079(6) -0.007(5) 0.023(4) 0.009(4)
C2 0.061(4) 0.063(4) 0.061(4) 0.004(3) 0.006(3) -0.001(3)
C5 0.070(4) 0.064(4) 0.057(4) -0.001(3) 0.009(3) 0.002(3)
C4 0.064(4) 0.064(4) 0.065(4) 0.002(4) 0.013(3) 0.001(3)
C3 0.061(4) 0.076(5) 0.067(5) 0.004(4) 0.013(3) -0.007(3)
C6 0.068(4) 0.069(4) 0.057(4) -0.004(3) 0.010(3) -0.002(3)
N2 0.060(3) 0.064(4) 0.062(4) 0.000(3) 0.011(3) 0.000(3)
N3 0.053(3) 0.063(3) 0.061(3) -0.001(3) 0.008(2) -0.005(3)
Ag1 0.0848(5) 0.0841(5) 0.0718(5) 0.0021(3) 0.0065(3) -0.0011(3)
Br1 0.0739(5) 0.0654(5) 0.0748(6) -0.0020(4) 0.0140(4) -0.0037(3)
C1 0.085(5) 0.058(4) 0.060(4) -0.002(4) 0.009(4) -0.010(4)

loop_
_atom_type_symbol
_atom_type_description
_atom_type_scat_dispersion_real
_atom_type_scat_dispersion_imag
_atom_type_scat_source
C C 0.0033 0.0016 'International Tables Vol C Tables 4.2.6.8 and 6.1.1.4'
H H 0.0000 0.0000 'International Tables Vol C Tables 4.2.6.8 and 6.1.1.4'
N N 0.0061 0.0033 'International Tables Vol C Tables 4.2.6.8 and 6.1.1.4'
O O 0.0106 0.0060 'International Tables Vol C Tables 4.2.6.8 and 6.1.1.4'
S S 0.1246 0.1234 'International Tables Vol C Tables 4.2.6.8 and 6.1.1.4'
Br Br -0.2901 2.4595 'International Tables Vol C Tables 4.2.6.8 and 6.1.1.4'
Ag Ag -0.8971 1.1015 'International Tables Vol C Tables 4.2.6.8 and 6.1.1.4'
I I -0.4742 1.8119 'International Tables Vol C Tables 4.2.6.8 and 6.1.1.4'

loop_
_geom_angle_atom_site_label_1
_geom_angle_atom_site_label_2
_geom_angle_atom_site_label_3
_geom_angle
_geom_angle_site_symmetry_1
_geom_angle_site_symmetry_3
C1 S1 Ag1 104.8(3) . 2_556
C1 N1 Ag1 160.2(8) . .
N2 C2 N3 109.4(7) . .
N3 C5 C6 111.7(6) . .
C3 C4 N3 108.2(7) . .
C4 C3 N2 107.5(7) . .
C6 C6 C5 113.9(8) 3_766 .
C2 N2 C3 107.9(7) . .
C2 N2 C7 126.9(7) . .
C3 N2 C7 125.1(7) . .
C2 N3 C4 106.9(6) . .
C2 N3 C5 126.4(6) . .
C4 N3 C5 126.7(6) . .
N1 Ag1 S1 112.6(2) . 2_546
N1 Ag1 Br1 105.0(2) . .
S1 Ag1 Br1 121.07(6) 2_546 .
N1 Ag1 Br1 105.8(2) . 3_667
S1 Ag1 Br1 101.55(5) 2_546 3_667
Br1 Ag1 Br1 109.89(3) . 3_667
N1 Ag1 Ag1 117.6(2) . 3_667
S1 Ag1 Ag1 128.23(6) 2_546 3_667
Br1 Ag1 Ag1 56.33(3) . 3_667
Br1 Ag1 Ag1 53.57(3) 3_667 3_667
Ag1 Br1 Ag1 70.11(3) . 3_667
N1 C1 S1 177.9(8) . .

loop_
_geom_bond_atom_site_label_1
_geom_bond_atom_site_label_2
_geom_bond_distance
_geom_bond_site_symmetry_2
S1 C1 1.642(9) .
S1 Ag1 2.551(2) 2_556
N1 C1 1.140(10) .
N1 Ag1 2.296(8) .
C7 N2 1.476(11) .
C2 N2 1.302(10) .
C2 N3 1.330(9) .
C5 N3 1.479(10) .
C5 C6 1.529(11) .
C4 C3 1.318(12) .
C4 N3 1.354(10) .
C3 N2 1.360(10) .
C6 C6 1.495(16) 3_766
Ag1 S1 2.551(2) 2_546
Ag1 Br1 2.6769(11) .
Ag1 Br1 2.7690(10) 3_667
Ag1 Ag1 3.1288(14) 3_667
Br1 Ag1 2.7690(10) 3_667
